data_7032169
loop_
_publ_author_name
'Edwards, Peter G.'
'Kariuki, Benson M.'
'Newman, Paul D.'
'Tallis, Huw A.'
'Williams, Craig'

_publ_section_title
;
 Aspects of the coordination chemistry of
 rac-trans-1,2-diphosphinocyclohexane and the preparation of reinforced
 9aneP3 and 9anePN2 macrocycles.
;
_journal_issue 41
_journal_name_full 'Dalton transactions (Cambridge, England : 2003)'
_journal_page_first 15532
_journal_page_last 15545
_journal_paper_doi 10.1039/c4dt02239d
_journal_volume 43
_journal_year 2014
_chemical_formula_moiety 'C21 H29 Mn N2 O3 P, P F6, C H2 Cl2'
_chemical_formula_sum 'C22 H31 Cl2 F6 Mn N2 O3 P2'
_chemical_formula_weight 673.27
_chemical_name_systematic
;
 ?
;
_space_group_IT_number 2
_symmetry_cell_setting triclinic
_symmetry_space_group_name_Hall '-P 1'
_symmetry_space_group_name_H-M 'P -1'
_atom_sites_solution_hydrogens geom
_atom_sites_solution_primary direct
_atom_sites_solution_secondary difmap
_audit_creation_method SHELXL-97
_cell_angle_alpha 72.1450(10)
_cell_angle_beta 73.3360(10)
_cell_angle_gamma 72.4180(10)
_cell_formula_units_Z 4
_cell_length_a 14.2290(2)
_cell_length_b 14.4430(3)
_cell_length_c 16.8230(4)
_cell_measurement_reflns_used 8990
_cell_measurement_temperature 150(2)
_cell_measurement_theta_max 27.55
_cell_measurement_theta_min 2.23
_cell_volume 3064.39(11)
_computing_cell_refinement DENZO/SCALEPACK
_computing_data_collection 'cOLLECT,Nonius BV, 1997-2001'
_computing_data_reduction DENZO/SCALEPACK
_computing_structure_refinement SHELXL-97
_computing_structure_solution SHELXs-97
_diffrn_ambient_temperature 150(2)
_diffrn_measured_fraction_theta_full 0.984
_diffrn_measured_fraction_theta_max 0.984
_diffrn_measurement_device_type 'Nonius KappaCCD'
_diffrn_measurement_method 'CCD scans'
_diffrn_radiation_monochromator graphite
_diffrn_radiation_source 'fine-focus sealed tube'
_diffrn_radiation_type MoK\a
_diffrn_radiation_wavelength 0.71073
_diffrn_reflns_av_R_equivalents 0.0415
_diffrn_reflns_av_sigmaI/netI 0.0832
_diffrn_reflns_limit_h_max 18
_diffrn_reflns_limit_h_min -18
_diffrn_reflns_limit_k_max 18
_diffrn_reflns_limit_k_min -18
_diffrn_reflns_limit_l_max 20
_diffrn_reflns_limit_l_min -21
_diffrn_reflns_number 21717
_diffrn_reflns_theta_full 27.55
_diffrn_reflns_theta_max 27.55
_diffrn_reflns_theta_min 2.23
_exptl_absorpt_coefficient_mu 0.772
_exptl_absorpt_correction_T_max 0.8930
_exptl_absorpt_correction_T_min 0.7476
_exptl_absorpt_correction_type empirical
_exptl_absorpt_process_details Denzo/Scalepack
_exptl_crystal_colour yellow
_exptl_crystal_density_diffrn 1.459
_exptl_crystal_density_method 'not measured'
_exptl_crystal_description block
_exptl_crystal_F_000 1376
_exptl_crystal_size_max 0.40
_exptl_crystal_size_mid 0.30
_exptl_crystal_size_min 0.15
_refine_diff_density_max 1.260
_refine_diff_density_min -0.621
_refine_diff_density_rms 0.090
_refine_ls_extinction_coef 0.0056(8)
_refine_ls_extinction_expression Fc^*^=kFc[1+0.001xFc^2^\l^3^/sin(2\q)]^-1/4^
_refine_ls_extinction_method SHELXL
_refine_ls_goodness_of_fit_ref 1.030
_refine_ls_hydrogen_treatment constr
_refine_ls_matrix_type full
_refine_ls_number_parameters 761
_refine_ls_number_reflns 13925
_refine_ls_number_restraints 135
_refine_ls_restrained_S_all 1.064
_refine_ls_R_factor_all 0.1156
_refine_ls_R_factor_gt 0.0692
_refine_ls_shift/su_max 0.003
_refine_ls_shift/su_mean 0.000
_refine_ls_structure_factor_coef Fsqd
_refine_ls_weighting_details 'calc w=1/[\s^2^(Fo^2^)+(0.0839P)^2^+4.1706P] where P=(Fo^2^+2Fc^2^)/3'
_refine_ls_weighting_scheme calc
_refine_ls_wR_factor_gt 0.1680
_refine_ls_wR_factor_ref 0.1930
_reflns_number_gt 8990
_reflns_number_total 13925
_reflns_threshold_expression >2sigma(I)
_cod_data_source_file c4dt02239d1.cif
_cod_data_source_block cmpd16c
_cod_depositor_comments
;
The following automatic conversions were performed:

'_symmetry_cell_setting' value 'Triclinic' changed to 'triclinic'
according to
/usr/data/users/saulius/crontab/automatic-downloads/rss-feeds/RSC/lib/dictionaries/cif_core.dic
dictionary named 'cif_core.dic' version 2.4.2 from 2011-04-26.

Automatic conversion script
Id: cif_fix_values 2281 2013-09-26 08:29:07Z andrius 

 Adding full bibliography for 7032169--7032173.cif.
;
_cod_original_cell_volume 3064.40(11)
_cod_original_sg_symbol_H-M P-1
_cod_database_code 7032169

loop_
_symmetry_equiv_pos_as_xyz
'x, y, z'
'-x, -y, -z'

loop_
_atom_site_label
_atom_site_type_symbol
_atom_site_fract_x
_atom_site_fract_y
_atom_site_fract_z
_atom_site_U_iso_or_equiv
_atom_site_adp_type
_atom_site_occupancy
_atom_site_symmetry_multiplicity
_atom_site_calc_flag
_atom_site_refinement_flags
_atom_site_disorder_assembly
_atom_site_disorder_group
C1 C 0.3364(3) 0.9111(3) 0.1298(3) 0.0318(9) Uani 1 1 d . A 1
H1 H 0.3391 0.9810 0.0961 0.038 Uiso 1 1 calc R A 1
C2 C 0.2382(3) 0.8912(3) 0.1274(3) 0.0309(9) Uani 1 1 d . A 1
H2 H 0.2335 0.9089 0.0662 0.037 Uiso 1 1 calc R A 1
C3 C 0.1462(3) 0.9551(3) 0.1738(3) 0.0389(10) Uani 1 1 d . A 1
H3A H 0.0854 0.9334 0.1768 0.047 Uiso 1 1 calc R A 1
H3B H 0.1382 1.0257 0.1409 0.047 Uiso 1 1 calc R A 1
C4 C 0.1546(3) 0.9476(3) 0.2651(3) 0.0459(12) Uani 1 1 d . A 1
H4A H 0.0971 0.9960 0.2906 0.055 Uiso 1 1 calc R A 1
H4B H 0.1512 0.8796 0.3009 0.055 Uiso 1 1 calc R A 1
C5 C 0.2540(3) 0.9696(3) 0.2641(3) 0.0416(10) Uani 1 1 d . A 1
H5A H 0.2542 1.0400 0.2334 0.050 Uiso 1 1 calc R A 1
H5B H 0.2593 0.9606 0.3236 0.050 Uiso 1 1 calc R A 1
C6 C 0.3439(3) 0.9007(3) 0.2210(3) 0.0367(10) Uani 1 1 d . A 1
H6A H 0.3465 0.8306 0.2540 0.044 Uiso 1 1 calc R A 1
H6B H 0.4068 0.9175 0.2199 0.044 Uiso 1 1 calc R A 1
C7 C 0.3556(3) 0.5823(3) 0.1385(3) 0.0365(10) Uani 1 1 d . A 1
C8 C 0.5185(3) 0.6441(3) 0.0656(3) 0.0354(10) Uani 1 1 d . A 1
C9 C 0.4327(3) 0.6582(3) 0.2145(3) 0.0366(10) Uani 1 1 d . A 1
C10 C 0.2168(3) 0.7761(3) -0.0228(3) 0.0333(9) Uani 1 1 d . A 1
C11 C 0.1737(3) 0.8707(3) -0.0665(3) 0.0443(11) Uani 1 1 d . A 1
H11 H 0.2152 0.9154 -0.1005 0.053 Uiso 1 1 calc R A 1
C12 C 0.0699(4) 0.9006(4) -0.0608(4) 0.0558(14) Uani 1 1 d . A 1
H12 H 0.0409 0.9660 -0.0902 0.067 Uiso 1 1 calc R A 1
C13 C 0.0088(4) 0.8364(4) -0.0131(4) 0.0585(14) Uani 1 1 d . A 1
H13 H -0.0618 0.8567 -0.0103 0.070 Uiso 1 1 calc R A 1
C14 C 0.0512(3) 0.7427(4) 0.0305(3) 0.0538(13) Uani 1 1 d . A 1
H14 H 0.0093 0.6981 0.0638 0.065 Uiso 1 1 calc R A 1
C15 C 0.1538(3) 0.7123(3) 0.0266(3) 0.0404(10) Uani 1 1 d . A 1
H15 H 0.1817 0.6476 0.0579 0.048 Uiso 1 1 calc R A 1
C16 C 0.4094(3) 0.8260(3) -0.1100(3) 0.0363(10) Uani 1 1 d . A 1
H16A H 0.3895 0.8310 -0.1632 0.044 Uiso 1 1 calc R A 1
H16B H 0.3845 0.8926 -0.0969 0.044 Uiso 1 1 calc R A 1
C17 C 0.5227(3) 0.7961(4) -0.1235(3) 0.0404(10) Uani 1 1 d . A 1
H17 H 0.5560 0.7339 -0.1381 0.049 Uiso 1 1 calc R A 1
C18 C 0.5784(4) 0.8486(4) -0.1169(3) 0.0500(12) Uani 1 1 d . A 1
H18A H 0.5480 0.9112 -0.1024 0.060 Uiso 1 1 calc R A 1
H18B H 0.6497 0.8245 -0.1264 0.060 Uiso 1 1 calc R A 1
C19 C 0.3897(3) 0.6227(3) -0.0657(3) 0.0400(10) Uani 1 1 d . A 1
H19A H 0.4637 0.5970 -0.0722 0.048 Uiso 1 1 calc R A 1
H19B H 0.3574 0.5700 -0.0240 0.048 Uiso 1 1 calc R A 1
C20 C 0.3639(4) 0.6404(4) -0.1493(3) 0.0497(12) Uani 1 1 d . A 1
H20 H 0.2944 0.6559 -0.1503 0.060 Uiso 1 1 calc R A 1
C21 C 0.4290(5) 0.6363(5) -0.2214(4) 0.0705(17) Uani 1 1 d . A 1
H21A H 0.4992 0.6210 -0.2230 0.085 Uiso 1 1 calc R A 1
H21B H 0.4062 0.6486 -0.2723 0.085 Uiso 1 1 calc R A 1
C22 C 0.7642(3) 0.5943(3) 0.3602(3) 0.0354(10) Uani 1 1 d . B 1
H22 H 0.7263 0.5845 0.4211 0.042 Uiso 1 1 calc R B 1
C23 C 0.8763(3) 0.5652(3) 0.3593(3) 0.0407(11) Uani 1 1 d . B 1
H23 H 0.8922 0.4965 0.3971 0.049 Uiso 1 1 calc R B 1
C24 C 0.9416(3) 0.5633(4) 0.2708(3) 0.0496(12) Uani 1 1 d . B 1
H24A H 1.0137 0.5400 0.2741 0.059 Uiso 1 1 calc R B 1
H24B H 0.9311 0.6317 0.2331 0.059 Uiso 1 1 calc R B 1
C25 C 0.9139(4) 0.4931(4) 0.2340(4) 0.0628(15) Uani 1 1 d . B 1
H25A H 0.9557 0.4933 0.1757 0.075 Uiso 1 1 calc R B 1
H25B H 0.9292 0.4241 0.2698 0.075 Uiso 1 1 calc R B 1
C26 C 0.8028(4) 0.5240(4) 0.2301(3) 0.0541(13) Uani 1 1 d . B 1
H26A H 0.7888 0.5902 0.1896 0.065 Uiso 1 1 calc R B 1
H26B H 0.7870 0.4749 0.2088 0.065 Uiso 1 1 calc R B 1
C27 C 0.7356(3) 0.5297(3) 0.3179(3) 0.0443(11) Uani 1 1 d . B 1
H27A H 0.7407 0.4613 0.3552 0.053 Uiso 1 1 calc R B 1
H27B H 0.6646 0.5578 0.3121 0.053 Uiso 1 1 calc R B 1
C28 C 0.7351(4) 0.9051(4) 0.3177(3) 0.0454(11) Uani 1 1 d . B 1
C29 C 0.9014(4) 0.8058(4) 0.2572(3) 0.0471(12) Uani 1 1 d . B 1
C30 C 0.8783(4) 0.8423(4) 0.3968(3) 0.0517(13) Uani 1 1 d . B 1
C31 C 0.5813(3) 0.7328(3) 0.4943(3) 0.0340(9) Uani 1 1 d . B 1
C32 C 0.5619(3) 0.6419(3) 0.5474(3) 0.0386(10) Uani 1 1 d . B 1
H32 H 0.6035 0.6024 0.5867 0.046 Uiso 1 1 calc R B 1
C33 C 0.4813(4) 0.6094(4) 0.5424(3) 0.0492(12) Uani 1 1 d . B 1
H33 H 0.4679 0.5479 0.5789 0.059 Uiso 1 1 calc R B 1
C34 C 0.4211(4) 0.6654(5) 0.4854(4) 0.0577(14) Uani 1 1 d . B 1
H34 H 0.3673 0.6419 0.4815 0.069 Uiso 1 1 calc R B 1
C35 C 0.4391(4) 0.7565(4) 0.4335(3) 0.0540(13) Uani 1 1 d . B 1
H35 H 0.3961 0.7964 0.3953 0.065 Uiso 1 1 calc R B 1
C36 C 0.5189(3) 0.7894(4) 0.4369(3) 0.0430(11) Uani 1 1 d . B 1
H36 H 0.5317 0.8509 0.4000 0.052 Uiso 1 1 calc R B 1
C37 C 0.6366(4) 0.8986(3) 0.5137(3) 0.0427(11) Uani 1 1 d . B 1
H37A H 0.6916 0.9249 0.5170 0.051 Uiso 1 1 calc R B 1
H37B H 0.6065 0.9443 0.4653 0.051 Uiso 1 1 calc R B 1
C38 C 0.5578(4) 0.9007(4) 0.5942(3) 0.0454(11) Uani 1 1 d . B 1
H38 H 0.5006 0.8763 0.6002 0.055 Uiso 1 1 calc R B 1
C39 C 0.5618(5) 0.9338(4) 0.6570(4) 0.0612(14) Uani 1 1 d . B 1
H39A H 0.6179 0.9589 0.6532 0.073 Uiso 1 1 calc R B 1
H39B H 0.5086 0.9329 0.7064 0.073 Uiso 1 1 calc R B 1
C40 C 0.7346(3) 0.6965(4) 0.5884(3) 0.0438(11) Uani 1 1 d D B 1
H40A H 0.6795 0.7094 0.6380 0.053 Uiso 1 1 calc R B 1
H40B H 0.7468 0.6252 0.5885 0.053 Uiso 1 1 calc R B 1
C41 C 0.8291(10) 0.7133(12) 0.6001(15) 0.060(5) Uani 0.587(16) 1 d PD B 1
H41A H 0.8922 0.6879 0.5662 0.072 Uiso 0.587(16) 1 calc PR B 1
C42 C 0.8276(10) 0.7620(11) 0.6557(8) 0.091(5) Uani 0.587(16) 1 d PD B 1
H42A H 0.7653 0.7880 0.6903 0.109 Uiso 0.587(16) 1 calc PR B 1
H42B H 0.8889 0.7708 0.6611 0.109 Uiso 0.587(16) 1 calc PR B 1
C41A C 0.8102(13) 0.7426(14) 0.6003(18) 0.043(5) Uani 0.413(16) 1 d PD B 2
H41B H 0.7953 0.8115 0.5997 0.051 Uiso 0.413(16) 1 calc PR B 2
C42A C 0.8978(13) 0.6818(13) 0.6114(11) 0.083(6) Uani 0.413(16) 1 d PD B 2
H42C H 0.9103 0.6133 0.6116 0.099 Uiso 0.413(16) 1 calc PR B 2
H42D H 0.9485 0.7065 0.6193 0.099 Uiso 0.413(16) 1 calc PR B 2
F1 F 0.2503(3) 0.5602(3) 0.3288(2) 0.0837(11) Uani 1 1 d . C 1
F2 F 0.1071(3) 0.6797(3) 0.3284(3) 0.1054(17) Uani 1 1 d . C 1
F3 F 0.1110(2) 0.5350(2) 0.4314(2) 0.0621(9) Uani 1 1 d . C 1
F4 F 0.0993(3) 0.6764(3) 0.4627(3) 0.1041(15) Uani 1 1 d . C 1
F5 F 0.2437(2) 0.5576(2) 0.4630(2) 0.0703(10) Uani 1 1 d . C 1
F6 F 0.23924(19) 0.7034(2) 0.36094(18) 0.0516(7) Uani 1 1 d . C 1
F7 F 0.6392(2) 0.7713(2) 0.1055(3) 0.0881(13) Uani 1 1 d . D 1
F8 F 0.59495(18) 0.94001(19) 0.06104(18) 0.0476(7) Uani 1 1 d . D 1
F9 F 0.7442(3) 0.8502(3) -0.0035(2) 0.0713(9) Uani 1 1 d . D 1
F10 F 0.7440(2) 0.9459(2) 0.0766(3) 0.0755(11) Uani 1 1 d . D 1
F11 F 0.78683(18) 0.7779(2) 0.12376(17) 0.0463(7) Uani 1 1 d . D 1
F12 F 0.6395(2) 0.8665(3) 0.1869(2) 0.0859(12) Uani 1 1 d . D 1
Mn1 Mn 0.39112(4) 0.69931(4) 0.11251(4) 0.02935(18) Uani 1 1 d . A 1
Mn2 Mn 0.81040(5) 0.78344(5) 0.35828(4) 0.03732(19) Uani 1 1 d . B 1
N1 N 0.4205(2) 0.8406(2) 0.0876(2) 0.0317(8) Uani 1 1 d . A 1
H1A H 0.4779 0.8331 0.1061 0.038 Uiso 1 1 calc R A 1
H1B H 0.4327 0.8674 0.0295 0.038 Uiso 1 1 calc R A 1
N2 N 0.2472(2) 0.7807(2) 0.1609(2) 0.0294(7) Uani 1 1 d . A 1
H2A H 0.1991 0.7630 0.1456 0.035 Uiso 1 1 calc R A 1
H2B H 0.2354 0.7649 0.2196 0.035 Uiso 1 1 calc R A 1
N3 N 0.7394(3) 0.7036(3) 0.3180(2) 0.0354(8) Uani 1 1 d . B 1
H3C H 0.6707 0.7284 0.3308 0.042 Uiso 1 1 calc R B 1
H3D H 0.7598 0.7123 0.2596 0.042 Uiso 1 1 calc R B 1
N4 N 0.8948(3) 0.6364(3) 0.3980(2) 0.0414(9) Uani 1 1 d . B 1
H4C H 0.9624 0.6359 0.3825 0.050 Uiso 1 1 calc R B 1
H4D H 0.8779 0.6157 0.4566 0.050 Uiso 1 1 calc R B 1
O1 O 0.3368(3) 0.5056(2) 0.1552(2) 0.0529(9) Uani 1 1 d . A 1
O2 O 0.6003(2) 0.6066(2) 0.0385(2) 0.0488(8) Uani 1 1 d . A 1
O3 O 0.4662(2) 0.6227(3) 0.2737(2) 0.0502(8) Uani 1 1 d . A 1
O4 O 0.6931(3) 0.9847(3) 0.2896(2) 0.0613(10) Uani 1 1 d . B 1
O5 O 0.9578(3) 0.8308(3) 0.1954(2) 0.0630(10) Uani 1 1 d . B 1
O6 O 0.9215(3) 0.8838(3) 0.4164(3) 0.0708(11) Uani 1 1 d . B 1
P1 P 0.35084(7) 0.73441(8) -0.02163(7) 0.0296(2) Uani 1 1 d . A 1
P2 P 0.69188(8) 0.77425(8) 0.49002(7) 0.0350(3) Uani 1 1 d . B 1
P3 P 0.17545(8) 0.61927(9) 0.39649(8) 0.0410(3) Uani 1 1 d . C 1
P4 P 0.69100(8) 0.85893(8) 0.09233(7) 0.0325(3) Uani 1 1 d . D 1
Cl1 Cl 0.1337(2) 0.5010(3) 0.9976(3) 0.0828(11) Uani 0.667(7) 1 d PDU E 1
Cl2 Cl 0.1744(4) 0.3519(5) 1.1381(3) 0.172(3) Uani 0.667(7) 1 d PDU E 1
C43 C 0.1548(8) 0.3693(3) 1.0346(4) 0.079(3) Uani 0.667(7) 1 d PDU E 1
H43A H 0.2150 0.3350 0.9984 0.095 Uiso 0.667(7) 1 calc PR E 1
H43B H 0.0955 0.3455 1.0372 0.095 Uiso 0.667(7) 1 calc PR E 1
Cl1A Cl 0.1167(11) 0.4647(8) 1.0047(7) 0.159(5) Uani 0.333(7) 1 d PDU E 2
Cl2A Cl 0.1148(6) 0.2939(6) 1.1293(4) 0.116(3) Uani 0.333(7) 1 d PDU E 2
C43A C 0.1982(9) 0.3477(13) 1.0386(14) 0.114(6) Uani 0.333(7) 1 d PDU E 2
H43C H 0.2571 0.3553 1.0541 0.136 Uiso 0.333(7) 1 calc PR E 2
H43D H 0.2218 0.3084 0.9947 0.136 Uiso 0.333(7) 1 calc PR E 2
Cl3 Cl 0.7327(6) 0.1600(7) 0.3755(6) 0.183(4) Uani 0.463(7) 1 d PDU F 1
Cl4 Cl 0.8997(8) 0.2315(7) 0.2295(7) 0.214(4) Uani 0.463(7) 1 d PDU F 1
C44 C 0.8308(10) 0.1389(10) 0.2858(8) 0.102(5) Uani 0.463(7) 1 d PDU F 1
H44A H 0.8797 0.0761 0.3053 0.122 Uiso 0.463(7) 1 calc PR F 1
H44B H 0.8011 0.1268 0.2445 0.122 Uiso 0.463(7) 1 calc PR F 1
Cl3A Cl 0.8617(15) 0.0950(14) 0.4886(10) 0.430(10) Uani 0.537(7) 1 d PDU F 2
Cl4A Cl 0.8992(12) 0.1915(11) 0.3215(10) 0.351(7) Uani 0.537(7) 1 d PDU F 2
C44A C 0.7966(10) 0.161(3) 0.4051(14) 0.245(10) Uani 0.537(7) 1 d PDU F 2
H44C H 0.7460 0.2214 0.4184 0.294 Uiso 0.537(7) 1 calc PR F 2
H44D H 0.7634 0.1180 0.3918 0.294 Uiso 0.537(7) 1 calc PR F 2

loop_
_atom_site_aniso_label
_atom_site_aniso_U_11
_atom_site_aniso_U_22
_atom_site_aniso_U_33
_atom_site_aniso_U_23
_atom_site_aniso_U_13
_atom_site_aniso_U_12
C1 0.0286(19) 0.030(2) 0.034(2) -0.0006(17) -0.0064(17) -0.0110(17)
C2 0.0293(19) 0.030(2) 0.031(2) 0.0028(17) -0.0089(17) -0.0116(17)
C3 0.031(2) 0.029(2) 0.050(3) 0.002(2) -0.012(2) -0.0052(18)
C4 0.033(2) 0.034(2) 0.059(3) -0.007(2) -0.001(2) -0.0043(19)
C5 0.042(2) 0.040(2) 0.043(3) -0.010(2) -0.007(2) -0.011(2)
C6 0.032(2) 0.038(2) 0.038(2) -0.0003(19) -0.0106(18) -0.0118(19)
C7 0.033(2) 0.035(2) 0.034(2) 0.0018(19) -0.0076(18) -0.0071(18)
C8 0.034(2) 0.030(2) 0.041(3) -0.0038(19) -0.0106(19) -0.0083(18)
C9 0.0263(19) 0.038(2) 0.042(3) -0.006(2) -0.0066(19) -0.0065(18)
C10 0.0288(19) 0.036(2) 0.035(2) -0.0073(19) -0.0089(17) -0.0074(17)
C11 0.035(2) 0.040(3) 0.055(3) -0.004(2) -0.013(2) -0.010(2)
C12 0.042(3) 0.047(3) 0.071(4) -0.002(3) -0.025(3) -0.002(2)
C13 0.029(2) 0.074(4) 0.068(4) -0.013(3) -0.011(2) -0.009(2)
C14 0.035(2) 0.069(4) 0.055(3) -0.002(3) -0.009(2) -0.023(2)
C15 0.034(2) 0.042(3) 0.042(3) 0.001(2) -0.0087(19) -0.0144(19)
C16 0.039(2) 0.035(2) 0.034(2) 0.0011(18) -0.0064(19) -0.0170(19)
C17 0.032(2) 0.043(3) 0.039(3) -0.002(2) -0.0020(19) -0.012(2)
C18 0.038(2) 0.059(3) 0.045(3) -0.001(2) -0.001(2) -0.020(2)
C19 0.043(2) 0.030(2) 0.047(3) -0.012(2) -0.009(2) -0.0075(19)
C20 0.052(3) 0.050(3) 0.054(3) -0.025(3) -0.016(3) -0.005(2)
C21 0.081(4) 0.073(4) 0.053(4) -0.021(3) -0.017(3) -0.003(3)
C22 0.032(2) 0.034(2) 0.030(2) 0.0061(18) -0.0025(17) -0.0111(18)
C23 0.032(2) 0.036(2) 0.043(3) 0.004(2) -0.0049(19) -0.0088(19)
C24 0.036(2) 0.047(3) 0.051(3) -0.003(2) 0.003(2) -0.010(2)
C25 0.065(3) 0.048(3) 0.054(3) -0.010(3) 0.012(3) -0.008(3)
C26 0.062(3) 0.048(3) 0.049(3) -0.012(2) -0.004(3) -0.014(3)
C27 0.041(2) 0.040(3) 0.046(3) -0.004(2) -0.002(2) -0.013(2)
C28 0.050(3) 0.042(3) 0.039(3) 0.001(2) -0.005(2) -0.019(2)
C29 0.044(3) 0.047(3) 0.047(3) 0.002(2) -0.008(2) -0.020(2)
C30 0.044(3) 0.049(3) 0.054(3) 0.003(2) -0.004(2) -0.019(2)
C31 0.034(2) 0.037(2) 0.029(2) -0.0058(18) -0.0044(17) -0.0107(18)
C32 0.038(2) 0.038(2) 0.036(3) -0.007(2) -0.0024(19) -0.0111(19)
C33 0.051(3) 0.049(3) 0.048(3) -0.010(2) 0.002(2) -0.026(2)
C34 0.047(3) 0.087(4) 0.054(3) -0.024(3) -0.004(2) -0.036(3)
C35 0.046(3) 0.074(4) 0.044(3) -0.006(3) -0.017(2) -0.018(3)
C36 0.044(2) 0.046(3) 0.036(3) 0.002(2) -0.011(2) -0.017(2)
C37 0.053(3) 0.036(2) 0.040(3) -0.005(2) -0.012(2) -0.015(2)
C38 0.050(3) 0.041(3) 0.045(3) -0.006(2) -0.013(2) -0.014(2)
C39 0.068(4) 0.061(3) 0.052(3) -0.011(3) -0.019(3) -0.008(3)
C40 0.050(3) 0.046(3) 0.034(3) 0.006(2) -0.016(2) -0.018(2)
C41 0.061(9) 0.031(9) 0.082(10) 0.014(8) -0.049(8) 0.003(7)
C42 0.082(8) 0.125(12) 0.088(10) -0.032(8) -0.048(7) -0.022(8)
C41A 0.051(9) 0.024(11) 0.052(10) 0.008(9) -0.035(8) -0.002(8)
C42A 0.082(13) 0.090(13) 0.071(12) -0.005(10) -0.031(10) -0.015(11)
F1 0.095(3) 0.081(2) 0.071(2) -0.0249(19) 0.025(2) -0.048(2)
F2 0.069(2) 0.117(3) 0.110(3) 0.079(3) -0.061(2) -0.061(2)
F3 0.0457(15) 0.0575(18) 0.071(2) 0.0229(15) -0.0154(14) -0.0309(14)
F4 0.090(3) 0.063(2) 0.112(3) -0.022(2) 0.049(2) -0.016(2)
F5 0.0591(18) 0.075(2) 0.063(2) 0.0357(17) -0.0325(16) -0.0310(17)
F6 0.0450(14) 0.0434(15) 0.0562(18) 0.0133(13) -0.0119(13) -0.0208(12)
F7 0.0493(17) 0.0407(17) 0.176(4) 0.003(2) -0.047(2) -0.0209(14)
F8 0.0380(13) 0.0388(14) 0.0582(18) 0.0060(13) -0.0219(13) -0.0049(11)
F9 0.075(2) 0.074(2) 0.0473(19) -0.0107(16) -0.0228(16) 0.0130(17)
F10 0.0477(16) 0.0468(18) 0.139(3) -0.0196(19) -0.0247(19) -0.0198(14)
F11 0.0313(12) 0.0488(15) 0.0440(16) 0.0074(12) -0.0123(11) -0.0035(11)
F12 0.0603(19) 0.115(3) 0.0410(19) -0.0069(19) -0.0077(15) 0.0233(19)
Mn1 0.0242(3) 0.0271(3) 0.0329(4) -0.0001(3) -0.0072(2) -0.0067(2)
Mn2 0.0342(3) 0.0346(4) 0.0378(4) 0.0047(3) -0.0077(3) -0.0143(3)
N1 0.0266(16) 0.0348(19) 0.0334(19) -0.0034(15) -0.0056(14) -0.0124(14)
N2 0.0269(16) 0.0292(17) 0.0313(19) -0.0012(14) -0.0065(14) -0.0112(14)
N3 0.0318(17) 0.0361(19) 0.0305(19) 0.0017(15) -0.0063(15) -0.0071(15)
N4 0.0273(17) 0.045(2) 0.044(2) 0.0043(18) -0.0088(16) -0.0115(16)
O1 0.060(2) 0.0318(17) 0.064(2) 0.0011(16) -0.0134(18) -0.0191(16)
O2 0.0327(16) 0.0373(18) 0.067(2) -0.0108(16) -0.0049(15) -0.0020(14)
O3 0.0425(17) 0.060(2) 0.042(2) -0.0034(17) -0.0192(16) -0.0025(16)
O4 0.071(2) 0.038(2) 0.057(2) 0.0089(17) -0.0142(19) -0.0091(18)
O5 0.063(2) 0.069(3) 0.052(2) 0.0010(19) 0.0045(19) -0.041(2)
O6 0.068(2) 0.069(3) 0.091(3) -0.014(2) -0.024(2) -0.038(2)
P1 0.0266(5) 0.0262(5) 0.0336(6) -0.0030(4) -0.0064(4) -0.0071(4)
P2 0.0363(6) 0.0325(6) 0.0340(6) 0.0018(5) -0.0116(5) -0.0110(5)
P3 0.0275(5) 0.0377(6) 0.0422(7) 0.0149(5) -0.0071(5) -0.0108(5)
P4 0.0294(5) 0.0286(5) 0.0355(6) 0.0047(4) -0.0113(4) -0.0098(4)
Cl1 0.0587(15) 0.0779(19) 0.122(3) -0.0552(18) 0.0038(15) -0.0203(13)
Cl2 0.109(3) 0.223(5) 0.126(3) -0.063(3) -0.031(2) 0.070(3)
C43 0.054(5) 0.075(5) 0.110(6) -0.045(5) -0.004(5) -0.006(4)
Cl1A 0.153(7) 0.170(8) 0.138(6) -0.059(6) -0.004(5) -0.017(6)
Cl2A 0.100(5) 0.119(5) 0.098(4) -0.051(4) 0.006(3) 0.018(4)
C43A 0.099(8) 0.110(8) 0.126(8) -0.043(6) -0.009(7) -0.016(7)
Cl3 0.157(6) 0.197(6) 0.210(7) -0.106(5) -0.027(5) -0.015(5)
Cl4 0.279(8) 0.183(6) 0.222(8) -0.073(6) -0.062(6) -0.081(6)
C44 0.124(10) 0.089(9) 0.107(9) -0.033(7) -0.039(8) -0.024(7)
Cl3A 0.481(14) 0.448(13) 0.401(13) -0.183(9) -0.097(9) -0.084(9)
Cl4A 0.354(10) 0.307(9) 0.366(10) -0.065(8) -0.035(8) -0.096(8)
C44A 0.228(13) 0.246(12) 0.258(13) -0.078(9) -0.052(9) -0.033(9)

loop_
_atom_type_symbol
_atom_type_description
_atom_type_scat_dispersion_real
_atom_type_scat_dispersion_imag
_atom_type_scat_source
C C 0.0033 0.0016 'International Tables Vol C Tables 4.2.6.8 and 6.1.1.4'
H H 0.0000 0.0000 'International Tables Vol C Tables 4.2.6.8 and 6.1.1.4'
F F 0.0171 0.0103 'International Tables Vol C Tables 4.2.6.8 and 6.1.1.4'
Mn Mn 0.3368 0.7283 'International Tables Vol C Tables 4.2.6.8 and 6.1.1.4'
N N 0.0061 0.0033 'International Tables Vol C Tables 4.2.6.8 and 6.1.1.4'
O O 0.0106 0.0060 'International Tables Vol C Tables 4.2.6.8 and 6.1.1.4'
P P 0.1023 0.0942 'International Tables Vol C Tables 4.2.6.8 and 6.1.1.4'
Cl Cl 0.1484 0.1585 'International Tables Vol C Tables 4.2.6.8 and 6.1.1.4'

loop_
_geom_angle_atom_site_label_1
_geom_angle_atom_site_label_2
_geom_angle_atom_site_label_3
_geom_angle
N1 C1 C2 107.5(3)
N1 C1 C6 111.7(3)
C2 C1 C6 111.8(3)
N2 C2 C3 114.4(3)
N2 C2 C1 106.9(3)
C3 C2 C1 112.4(3)
C2 C3 C4 112.1(3)
C5 C4 C3 111.0(4)
C6 C5 C4 111.1(4)
C5 C6 C1 110.5(4)
O1 C7 Mn1 177.3(4)
O2 C8 Mn1 177.4(4)
O3 C9 Mn1 171.4(4)
C11 C10 C15 118.4(4)
C11 C10 P1 122.9(3)
C15 C10 P1 118.6(3)
C10 C11 C12 120.3(4)
C13 C12 C11 120.7(5)
C14 C13 C12 119.2(4)
C13 C14 C15 120.8(4)
C14 C15 C10 120.5(4)
C17 C16 P1 111.3(3)
C18 C17 C16 125.1(5)
C20 C19 P1 114.6(3)
C21 C20 C19 125.2(5)
N3 C22 C23 106.6(3)
N3 C22 C27 113.2(4)
C23 C22 C27 112.0(4)
N4 C23 C24 112.9(4)
N4 C23 C22 106.6(4)
C24 C23 C22 112.8(4)
C23 C24 C25 109.5(4)
C26 C25 C24 111.9(4)
C27 C26 C25 111.0(4)
C26 C27 C22 112.7(4)
O4 C28 Mn2 175.4(4)
O5 C29 Mn2 171.7(5)
O6 C30 Mn2 175.8(5)
C32 C31 C36 118.9(4)
C32 C31 P2 122.1(3)
C36 C31 P2 118.7(3)
C33 C32 C31 119.8(4)
C34 C33 C32 120.7(5)
C33 C34 C35 119.7(4)
C36 C35 C34 120.4(5)
C35 C36 C31 120.5(4)
C38 C37 P2 115.3(3)
C39 C38 C37 124.7(5)
C41 C40 P2 115.2(9)
C42 C41 C40 122.8(13)
C8 Mn1 C7 91.31(19)
C8 Mn1 C9 86.44(19)
C7 Mn1 C9 88.29(19)
C8 Mn1 N1 93.41(16)
C7 Mn1 N1 175.27(16)
C9 Mn1 N1 91.61(17)
C8 Mn1 N2 172.98(16)
C7 Mn1 N2 95.60(16)
C9 Mn1 N2 94.98(16)
N1 Mn1 N2 79.70(12)
C8 Mn1 P1 88.10(14)
C7 Mn1 P1 87.90(14)
C9 Mn1 P1 173.27(14)
N1 Mn1 P1 92.65(10)
N2 Mn1 P1 90.92(10)
C28 Mn2 C30 89.3(2)
C28 Mn2 C29 86.4(2)
C30 Mn2 C29 85.8(2)
C28 Mn2 N3 95.54(18)
C30 Mn2 N3 175.15(19)
C29 Mn2 N3 94.53(19)
C28 Mn2 N4 174.9(2)
C30 Mn2 N4 95.47(19)
C29 Mn2 N4 92.15(19)
N3 Mn2 N4 79.68(14)
C28 Mn2 P2 88.91(15)
C30 Mn2 P2 89.01(16)
C29 Mn2 P2 173.02(16)
N3 Mn2 P2 91.03(10)
N4 Mn2 P2 93.00(11)
C1 N1 Mn1 113.0(2)
C2 N2 Mn1 111.3(2)
C22 N3 Mn2 111.4(3)
C23 N4 Mn2 111.8(3)
C10 P1 C16 104.62(19)
C10 P1 C19 102.1(2)
C16 P1 C19 102.4(2)
C10 P1 Mn1 115.76(14)
C16 P1 Mn1 117.48(15)
C19 P1 Mn1 112.53(15)
C31 P2 C40 103.84(19)
C31 P2 C37 102.8(2)
C40 P2 C37 103.1(2)
C31 P2 Mn2 114.97(14)
C40 P2 Mn2 118.76(16)
C37 P2 Mn2 111.51(15)
F4 P3 F5 91.5(2)
F4 P3 F1 178.3(2)
F5 P3 F1 89.4(2)
F4 P3 F2 89.5(3)
F5 P3 F2 178.8(3)
F1 P3 F2 89.6(3)
F4 P3 F6 91.81(19)
F5 P3 F6 91.18(15)
F1 P3 F6 89.54(17)
F2 P3 F6 89.39(16)
F4 P3 F3 88.35(19)
F5 P3 F3 89.28(16)
F1 P3 F3 90.29(18)
F2 P3 F3 90.15(16)
F6 P3 F3 179.51(18)
F12 P4 F10 92.0(2)
F12 P4 F7 89.6(2)
F10 P4 F7 178.4(2)
F12 P4 F9 179.4(2)
F10 P4 F9 88.2(2)
F7 P4 F9 90.3(2)
F12 P4 F11 90.56(16)
F10 P4 F11 90.47(16)
F7 P4 F11 89.51(15)
F9 P4 F11 88.88(16)
F12 P4 F8 89.33(16)
F10 P4 F8 89.55(16)
F7 P4 F8 90.47(15)
F9 P4 F8 91.22(16)
F11 P4 F8 179.9(2)
Cl1 C43 Cl2 101.1(2)
Cl1A C43A Cl2A 99.7(3)
Cl4 C44 Cl3 119.2(8)
Cl3A C44A Cl4A 99.6(3)

loop_
_geom_bond_atom_site_label_1
_geom_bond_atom_site_label_2
_geom_bond_distance
C1 N1 1.481(5)
C1 C2 1.524(5)
C1 C6 1.527(6)
C2 N2 1.500(5)
C2 C3 1.516(6)
C3 C4 1.542(7)
C4 C5 1.535(6)
C5 C6 1.515(6)
C7 O1 1.149(5)
C7 Mn1 1.800(4)
C8 O2 1.150(5)
C8 Mn1 1.799(4)
C9 O3 1.139(5)
C9 Mn1 1.841(5)
C10 C11 1.385(6)
C10 C15 1.395(6)
C10 P1 1.823(4)
C11 C12 1.391(6)
C12 C13 1.374(7)
C13 C14 1.373(7)
C14 C15 1.380(6)
C16 C17 1.505(6)
C16 P1 1.845(4)
C17 C18 1.298(6)
C19 C20 1.481(7)
C19 P1 1.849(4)
C20 C21 1.304(8)
C22 N3 1.497(5)
C22 C23 1.519(6)
C22 C27 1.531(6)
C23 N4 1.490(6)
C23 C24 1.515(7)
C24 C25 1.528(8)
C25 C26 1.523(8)
C26 C27 1.522(7)
C28 O4 1.148(6)
C28 Mn2 1.802(5)
C29 O5 1.148(5)
C29 Mn2 1.824(5)
C30 O6 1.144(6)
C30 Mn2 1.808(6)
C31 C32 1.399(6)
C31 C36 1.399(6)
C31 P2 1.821(4)
C32 C33 1.397(6)
C33 C34 1.373(8)
C34 C35 1.390(8)
C35 C36 1.378(6)
C37 C38 1.491(7)
C37 P2 1.846(5)
C38 C39 1.308(7)
C40 C41 1.512(9)
C40 P2 1.842(4)
C41 C42 1.324(10)
C41A C42A 1.316(10)
F1 P3 1.584(4)
F2 P3 1.591(3)
F3 P3 1.610(3)
F4 P3 1.558(4)
F5 P3 1.574(3)
F6 P3 1.603(3)
F7 P4 1.579(3)
F8 P4 1.607(3)
F9 P4 1.598(3)
F10 P4 1.572(3)
F11 P4 1.606(3)
F12 P4 1.571(3)
Mn1 N1 2.099(3)
Mn1 N2 2.101(3)
Mn1 P1 2.3543(13)
Mn2 N3 2.094(4)
Mn2 N4 2.109(4)
Mn2 P2 2.3632(13)
Cl1 C43 1.7697(11)
Cl2 C43 1.7703(11)
Cl1A C43A 1.7698(11)
Cl2A C43A 1.7699(11)
Cl3 C44 1.7701(11)
Cl4 C44 1.7695(11)
Cl3A C44A 1.7698(11)
Cl4A C44A 1.7701(11)
